data_7006390
loop_
_publ_author_name
'Mehn, Mark P.'
'Brown, Steven D.'
'Paine, Tapan K.'
'Brennessel, William W.'
'Cramer, Christopher J.'
'Peters, Jonas C.'
'Que, Jr, Lawrence'

_publ_section_title
;
 High-spin and low-spin iron(II) complexes with facially-coordinated
 borohydride ligands.
;
_journal_issue 10
_journal_name_full 'Dalton transactions (Cambridge, England : 2003)'
_journal_page_first 1347
_journal_page_last 1351
_journal_paper_doi 10.1039/b509580h
_journal_year 2006
_chemical_formula_moiety 'C45 H38 B2 Fe N6'
_chemical_formula_sum 'C45 H38 B2 Fe N6'
_chemical_formula_weight 740.28
_chemical_name_common 02278
_chemical_name_systematic
;
?
;
_space_group_IT_number 161
_symmetry_cell_setting trigonal
_symmetry_space_group_name_Hall 'R 3 -2"c'
_symmetry_space_group_name_H-M 'R 3 c :H'
_atom_sites_solution_hydrogens geom
_atom_sites_solution_primary direct
_atom_sites_solution_secondary difmap
_audit_creation_method SHELXL-97
_cell_angle_alpha 90.00
_cell_angle_beta 90.00
_cell_angle_gamma 120.00
_cell_formula_units_Z 6
_cell_length_a 16.185(1)
_cell_length_b 16.185(1)
_cell_length_c 25.833(3)
_cell_measurement_reflns_used 979
_cell_measurement_temperature 173(2)
_cell_volume 5860.4(9)
_computing_cell_refinement 'SAINT, Bruker'
_computing_data_collection 'SMART, Bruker'
_computing_data_reduction 'SAINT, Bruker'
_computing_molecular_graphics 'SHELXTL, Bruker'
_computing_structure_refinement SHELXL-97
_computing_structure_solution SIR97
_diffrn_ambient_temperature 173(2)
_diffrn_measured_fraction_theta_full 1.000
_diffrn_measured_fraction_theta_max 1.000
_diffrn_measurement_device_type 'Siemens SMART Platform CCD'
_diffrn_measurement_method 'area detector, omega scans'
_diffrn_radiation_monochromator graphite
_diffrn_radiation_source 'normal-focus sealed tube'
_diffrn_radiation_type MoK\a
_diffrn_radiation_wavelength 0.71073
_diffrn_reflns_av_R_equivalents 0.0339
_diffrn_reflns_av_sigmaI/netI 0.0319
_diffrn_reflns_limit_h_max 21
_diffrn_reflns_limit_h_min -21
_diffrn_reflns_limit_k_max 20
_diffrn_reflns_limit_k_min -21
_diffrn_reflns_limit_l_max 33
_diffrn_reflns_limit_l_min -33
_diffrn_reflns_number 21147
_diffrn_reflns_theta_full 27.85
_diffrn_reflns_theta_max 27.85
_diffrn_reflns_theta_min 2.14
_exptl_absorpt_coefficient_mu 0.426
_exptl_absorpt_correction_T_max 1.000000
_exptl_absorpt_correction_T_min 0.933093
_exptl_absorpt_correction_type multi-scan
_exptl_absorpt_process_details 'SADABS, R. Blessing, 1995'
_exptl_crystal_colour colorless
_exptl_crystal_density_diffrn 1.258
_exptl_crystal_density_method 'not measured'
_exptl_crystal_description block
_exptl_crystal_F_000 2316
_exptl_crystal_size_max 0.28
_exptl_crystal_size_mid 0.16
_exptl_crystal_size_min 0.12
_refine_diff_density_max 0.262
_refine_diff_density_min -0.265
_refine_diff_density_rms 0.033
_refine_ls_abs_structure_details 'Flack H D (1983), 1537 Friedel pairs, Acta Cryst. A39, 876-881'
_refine_ls_abs_structure_Flack 0.017(13)
_refine_ls_extinction_method none
_refine_ls_goodness_of_fit_ref 1.015
_refine_ls_hydrogen_treatment mixed
_refine_ls_matrix_type full
_refine_ls_number_parameters 171
_refine_ls_number_reflns 3099
_refine_ls_number_restraints 1
_refine_ls_restrained_S_all 1.015
_refine_ls_R_factor_all 0.0357
_refine_ls_R_factor_gt 0.0281
_refine_ls_shift/su_max 0.000
_refine_ls_shift/su_mean 0.000
_refine_ls_structure_factor_coef Fsqd
_refine_ls_weighting_details 'calc w=1/[\s^2^(Fo^2^)+(0.0254P)^2^+3.8546P] where P=(Fo^2^+2Fc^2^)/3'
_refine_ls_weighting_scheme calc
_refine_ls_wR_factor_gt 0.0621
_refine_ls_wR_factor_ref 0.0648
_reflns_number_gt 2764
_reflns_number_total 3099
_reflns_threshold_expression >2sigma(I)
_cod_data_source_file b509580h.txt
_cod_data_source_block 02278
_cod_original_cell_volume 5860.7(9)
_cod_original_sg_symbol_H-M R3c
_cod_database_code 7006390

loop_
_symmetry_equiv_pos_as_xyz
'x, y, z'
'-y, x-y, z'
'-x+y, -x, z'
'-y, -x, z+1/2'
'-x+y, y, z+1/2'
'x, x-y, z+1/2'
'x+2/3, y+1/3, z+1/3'
'-y+2/3, x-y+1/3, z+1/3'
'-x+y+2/3, -x+1/3, z+1/3'
'-y+2/3, -x+1/3, z+5/6'
'-x+y+2/3, y+1/3, z+5/6'
'x+2/3, x-y+1/3, z+5/6'
'x+1/3, y+2/3, z+2/3'
'-y+1/3, x-y+2/3, z+2/3'
'-x+y+1/3, -x+2/3, z+2/3'
'-y+1/3, -x+2/3, z+7/6'
'-x+y+1/3, y+2/3, z+7/6'
'x+1/3, x-y+2/3, z+7/6'

loop_
_atom_site_label
_atom_site_type_symbol
_atom_site_fract_x
_atom_site_fract_y
_atom_site_fract_z
_atom_site_U_iso_or_equiv
_atom_site_adp_type
_atom_site_occupancy
_atom_site_symmetry_multiplicity
_atom_site_calc_flag
_atom_site_refinement_flags
_atom_site_disorder_assembly
_atom_site_disorder_group
Fe1 Fe 0.0000 0.0000 0.188514(15) 0.02329(9) Uani 1 3 d S . .
B2 B 0.0000 0.0000 0.10784(15) 0.0420(9) Uani 1 3 d S . .
H3 H 0.0637(16) -0.0063(16) 0.1241(9) 0.054(6) Uiso 1 1 d . . .
H2 H 0.0000 0.0000 0.070(2) 0.082(18) Uiso 1 3 d S . .
N11 N 0.11910(9) 0.08001(9) 0.23656(5) 0.0230(3) Uani 1 1 d . . .
N12 N 0.10303(9) 0.06266(9) 0.28841(5) 0.0224(3) Uani 1 1 d . . .
B1 B 0.0000 0.0000 0.30901(12) 0.0220(6) Uani 1 3 d S . .
H1 H 0.0000 0.0000 0.3494(11) 0.015(7) Uiso 1 3 d S . .
C1 C 0.21430(11) 0.13310(11) 0.23034(6) 0.0253(3) Uani 1 1 d . . .
C2 C 0.25983(12) 0.14791(11) 0.27819(7) 0.0297(4) Uani 1 1 d . . .
H4A H 0.3266 0.1816 0.2846 0.036 Uiso 1 1 calc R . .
C3 C 0.18751(11) 0.10333(11) 0.31431(6) 0.0262(3) Uani 1 1 d . . .
C4 C 0.25793(11) 0.17268(11) 0.17946(6) 0.0262(3) Uani 1 1 d . . .
C5 C 0.33367(12) 0.16286(13) 0.16136(7) 0.0331(4) Uani 1 1 d . . .
H5A H 0.3548 0.1270 0.1808 0.040 Uiso 1 1 calc R . .
C6 C 0.37830(13) 0.20520(14) 0.11519(7) 0.0396(4) Uani 1 1 d . . .
H6A H 0.4296 0.1979 0.1029 0.048 Uiso 1 1 calc R . .
C7 C 0.34847(12) 0.25789(13) 0.08710(7) 0.0371(4) Uani 1 1 d . . .
H7A H 0.3796 0.2872 0.0556 0.045 Uiso 1 1 calc R . .
C8 C 0.27370(14) 0.26817(13) 0.10455(7) 0.0386(4) Uani 1 1 d . . .
H8A H 0.2533 0.3045 0.0851 0.046 Uiso 1 1 calc R . .
C9 C 0.22823(12) 0.22556(12) 0.15059(7) 0.0334(4) Uani 1 1 d . . .
H9A H 0.1765 0.2326 0.1624 0.040 Uiso 1 1 calc R . .
C10 C 0.19584(12) 0.09949(11) 0.37111(6) 0.0293(3) Uani 1 1 d . . .
C11 C 0.25781(14) 0.07141(13) 0.39150(8) 0.0394(4) Uani 1 1 d . . .
H11A H 0.2940 0.0551 0.3691 0.047 Uiso 1 1 calc R . .
C12 C 0.26623(17) 0.06739(15) 0.44516(9) 0.0503(5) Uani 1 1 d . . .
H12A H 0.3086 0.0485 0.4591 0.060 Uiso 1 1 calc R . .
C13 C 0.21400(18) 0.09044(16) 0.47794(8) 0.0528(6) Uani 1 1 d . . .
H13A H 0.2194 0.0862 0.5143 0.063 Uiso 1 1 calc R . .
C14 C 0.15367(15) 0.11975(15) 0.45814(8) 0.0450(5) Uani 1 1 d . . .
H14A H 0.1181 0.1362 0.4809 0.054 Uiso 1 1 calc R . .
C15 C 0.14491(13) 0.12518(12) 0.40491(7) 0.0330(4) Uani 1 1 d . . .
H15A H 0.1041 0.1464 0.3914 0.040 Uiso 1 1 calc R . .

loop_
_atom_site_aniso_label
_atom_site_aniso_U_11
_atom_site_aniso_U_22
_atom_site_aniso_U_33
_atom_site_aniso_U_23
_atom_site_aniso_U_13
_atom_site_aniso_U_12
Fe1 0.02434(11) 0.02434(11) 0.02121(16) 0.000 0.000 0.01217(6)
B2 0.0519(15) 0.0519(15) 0.0222(18) 0.000 0.000 0.0259(7)
N11 0.0234(6) 0.0226(6) 0.0231(6) 0.0000(5) 0.0021(5) 0.0115(5)
N12 0.0231(6) 0.0224(6) 0.0213(6) -0.0006(5) -0.0013(5) 0.0110(5)
B1 0.0206(8) 0.0206(8) 0.0249(16) 0.000 0.000 0.0103(4)
C1 0.0239(7) 0.0202(7) 0.0321(9) -0.0011(6) 0.0023(7) 0.0113(6)
C2 0.0225(8) 0.0285(8) 0.0363(9) -0.0001(7) -0.0024(7) 0.0114(7)
C3 0.0240(7) 0.0219(7) 0.0317(8) -0.0003(6) -0.0034(6) 0.0108(6)
C4 0.0217(7) 0.0238(8) 0.0299(8) -0.0025(6) 0.0012(6) 0.0090(6)
C5 0.0256(8) 0.0392(10) 0.0356(9) 0.0005(8) 0.0015(6) 0.0171(8)
C6 0.0256(9) 0.0523(12) 0.0381(10) -0.0035(8) 0.0053(7) 0.0173(8)
C7 0.0300(9) 0.0375(10) 0.0274(8) -0.0004(7) 0.0038(7) 0.0046(7)
C8 0.0453(11) 0.0348(9) 0.0366(10) 0.0068(8) 0.0042(8) 0.0206(9)
C9 0.0341(9) 0.0338(9) 0.0366(9) 0.0044(7) 0.0072(7) 0.0202(7)
C10 0.0296(8) 0.0234(8) 0.0296(8) -0.0010(7) -0.0092(6) 0.0091(7)
C11 0.0429(10) 0.0327(9) 0.0442(11) -0.0045(8) -0.0156(8) 0.0201(8)
C12 0.0599(14) 0.0426(11) 0.0489(13) -0.0010(9) -0.0252(10) 0.0258(10)
C13 0.0633(14) 0.0475(12) 0.0333(11) 0.0003(9) -0.0180(10) 0.0169(11)
C14 0.0456(11) 0.0474(12) 0.0313(10) -0.0051(8) -0.0061(9) 0.0152(10)
C15 0.0320(9) 0.0319(9) 0.0289(9) -0.0026(7) -0.0072(7) 0.0114(7)

loop_
_atom_type_symbol
_atom_type_description
_atom_type_scat_dispersion_real
_atom_type_scat_dispersion_imag
_atom_type_scat_source
C C 0.0033 0.0016 'International Tables Vol C Tables 4.2.6.8 and 6.1.1.4'
H H 0.0000 0.0000 'International Tables Vol C Tables 4.2.6.8 and 6.1.1.4'
B B 0.0013 0.0007 'International Tables Vol C Tables 4.2.6.8 and 6.1.1.4'
N N 0.0061 0.0033 'International Tables Vol C Tables 4.2.6.8 and 6.1.1.4'
Fe Fe 0.3463 0.8444 'International Tables Vol C Tables 4.2.6.8 and 6.1.1.4'

loop_
_geom_angle_atom_site_label_1
_geom_angle_atom_site_label_2
_geom_angle_atom_site_label_3
_geom_angle
_geom_angle_site_symmetry_1
_geom_angle_site_symmetry_3
_geom_angle_publ_flag
B2 Fe1 N11 126.10(4) . . ?
B2 Fe1 N11 126.10(4) . 2 ?
N11 Fe1 N11 88.81(5) . 2 ?
B2 Fe1 N11 126.10(4) . 3 ?
N11 Fe1 N11 88.81(5) . 3 ?
N11 Fe1 N11 88.81(5) 2 3 ?
B2 Fe1 H3 33.1(7) . . ?
N11 Fe1 H3 100.7(7) . . ?
N11 Fe1 H3 157.2(7) 2 . ?
N11 Fe1 H3 111.9(7) 3 . ?
Fe1 B2 H3 68.8(12) . . ?
Fe1 B2 H2 180.000(3) . . ?
H3 B2 H2 111.2(12) . . ?
C1 N11 N12 106.71(13) . . ?
C1 N11 Fe1 136.49(11) . . ?
N12 N11 Fe1 115.44(10) . . ?
C3 N12 N11 109.91(13) . . ?
C3 N12 B1 129.81(16) . . ?
N11 N12 B1 120.20(15) . . ?
N12 B1 N12 108.85(12) 3 . ?
N12 B1 N12 108.85(12) 3 2 ?
N12 B1 N12 108.85(12) . 2 ?
N12 B1 H1 110.09(12) 3 . ?
N12 B1 H1 110.09(12) . . ?
N12 B1 H1 110.09(12) 2 . ?
N11 C1 C2 109.93(14) . . ?
N11 C1 C4 121.93(14) . . ?
C2 C1 C4 128.01(14) . . ?
C3 C2 C1 105.72(14) . . ?
C3 C2 H4A 127.1 . . ?
C1 C2 H4A 127.1 . . ?
N12 C3 C2 107.71(14) . . ?
N12 C3 C10 123.97(14) . . ?
C2 C3 C10 128.32(15) . . ?
C9 C4 C5 119.03(15) . . ?
C9 C4 C1 120.45(14) . . ?
C5 C4 C1 120.39(15) . . ?
C6 C5 C4 120.22(17) . . ?
C6 C5 H5A 119.9 . . ?
C4 C5 H5A 119.9 . . ?
C7 C6 C5 120.15(16) . . ?
C7 C6 H6A 119.9 . . ?
C5 C6 H6A 119.9 . . ?
C8 C7 C6 120.22(17) . . ?
C8 C7 H7A 119.9 . . ?
C6 C7 H7A 119.9 . . ?
C7 C8 C9 120.03(18) . . ?
C7 C8 H8A 120.0 . . ?
C9 C8 H8A 120.0 . . ?
C8 C9 C4 120.36(16) . . ?
C8 C9 H9A 119.8 . . ?
C4 C9 H9A 119.8 . . ?
C11 C10 C15 119.18(17) . . ?
C11 C10 C3 118.97(17) . . ?
C15 C10 C3 121.84(15) . . ?
C10 C11 C12 119.49(19) . . ?
C10 C11 H11A 120.3 . . ?
C12 C11 H11A 120.3 . . ?
C13 C12 C11 120.77(19) . . ?
C13 C12 H12A 119.6 . . ?
C11 C12 H12A 119.6 . . ?
C12 C13 C14 120.14(19) . . ?
C12 C13 H13A 119.9 . . ?
C14 C13 H13A 119.9 . . ?
C13 C14 C15 120.1(2) . . ?
C13 C14 H14A 120.0 . . ?
C15 C14 H14A 120.0 . . ?
C14 C15 C10 120.32(18) . . ?
C14 C15 H15A 119.8 . . ?
C10 C15 H15A 119.8 . . ?

loop_
_geom_bond_atom_site_label_1
_geom_bond_atom_site_label_2
_geom_bond_distance
_geom_bond_site_symmetry_2
_geom_bond_publ_flag
Fe1 B2 2.084(4) . ?
Fe1 N11 2.1064(14) . ?
Fe1 N11 2.1064(14) 2 ?
Fe1 N11 2.1064(14) 3 ?
Fe1 H3 1.99(2) . ?
B2 H3 1.16(2) . ?
B2 H2 0.98(5) . ?
N11 C1 1.347(2) . ?
N11 N12 1.3668(18) . ?
N12 C3 1.360(2) . ?
N12 B1 1.5496(17) . ?
B1 N12 1.5496(17) 3 ?
B1 N12 1.5496(17) 2 ?
B1 H1 1.04(3) . ?
C1 C2 1.397(2) . ?
C1 C4 1.478(2) . ?
C2 C3 1.384(2) . ?
C2 H4A 0.9500 . ?
C3 C10 1.478(2) . ?
C4 C9 1.390(2) . ?
C4 C5 1.393(2) . ?
C5 C6 1.385(3) . ?
C5 H5A 0.9500 . ?
C6 C7 1.378(3) . ?
C6 H6A 0.9500 . ?
C7 C8 1.377(3) . ?
C7 H7A 0.9500 . ?
C8 C9 1.387(2) . ?
C8 H8A 0.9500 . ?
C9 H9A 0.9500 . ?
C10 C11 1.395(2) . ?
C10 C15 1.399(2) . ?
C11 C12 1.398(3) . ?
C11 H11A 0.9500 . ?
C12 C13 1.373(3) . ?
C12 H12A 0.9500 . ?
C13 C14 1.380(3) . ?
C13 H13A 0.9500 . ?
C14 C15 1.390(2) . ?
C14 H14A 0.9500 . ?
C15 H15A 0.9500 . ?

loop_
_geom_torsion_atom_site_label_1
_geom_torsion_atom_site_label_2
_geom_torsion_atom_site_label_3
_geom_torsion_atom_site_label_4
_geom_torsion
_geom_torsion_site_symmetry_1
_geom_torsion_site_symmetry_2
_geom_torsion_site_symmetry_3
_geom_torsion_site_symmetry_4
_geom_torsion_publ_flag
B2 Fe1 N11 C1 -10.72(17) . . . . ?
N11 Fe1 N11 C1 -146.31(16) 2 . . . ?
N11 Fe1 N11 C1 124.86(17) 3 . . . ?
B2 Fe1 N11 N12 -175.16(7) . . . . ?
N11 Fe1 N11 N12 49.26(8) 2 . . . ?
N11 Fe1 N11 N12 -39.58(8) 3 . . . ?
C1 N11 N12 C3 -0.90(16) . . . . ?
Fe1 N11 N12 C3 167.98(9) . . . . ?
C1 N11 N12 B1 -178.00(10) . . . . ?
Fe1 N11 N12 B1 -9.12(14) . . . . ?
C3 N12 B1 N12 -111.3(2) . . . 3 ?
N11 N12 B1 N12 65.17(16) . . . 3 ?
C3 N12 B1 N12 130.22(19) . . . 2 ?
N11 N12 B1 N12 -53.34(18) . . . 2 ?
N12 N11 C1 C2 1.53(17) . . . . ?
Fe1 N11 C1 C2 -163.81(11) . . . . ?
N12 N11 C1 C4 -174.62(13) . . . . ?
Fe1 N11 C1 C4 20.0(2) . . . . ?
N11 C1 C2 C3 -1.58(18) . . . . ?
C4 C1 C2 C3 174.27(15) . . . . ?
N11 N12 C3 C2 -0.08(16) . . . . ?
B1 N12 C3 C2 176.65(11) . . . . ?
N11 N12 C3 C10 179.00(14) . . . . ?
B1 N12 C3 C10 -4.3(2) . . . . ?
C1 C2 C3 N12 0.99(17) . . . . ?
C1 C2 C3 C10 -178.04(16) . . . . ?
N11 C1 C4 C9 52.2(2) . . . . ?
C2 C1 C4 C9 -123.24(19) . . . . ?
N11 C1 C4 C5 -132.09(17) . . . . ?
C2 C1 C4 C5 52.5(2) . . . . ?
C9 C4 C5 C6 -0.1(2) . . . . ?
C1 C4 C5 C6 -175.92(16) . . . . ?
C4 C5 C6 C7 0.5(3) . . . . ?
C5 C6 C7 C8 -0.5(3) . . . . ?
C6 C7 C8 C9 0.1(3) . . . . ?
C7 C8 C9 C4 0.3(3) . . . . ?
C5 C4 C9 C8 -0.3(2) . . . . ?
C1 C4 C9 C8 175.54(16) . . . . ?
N12 C3 C10 C11 130.37(17) . . . . ?
C2 C3 C10 C11 -50.8(2) . . . . ?
N12 C3 C10 C15 -51.0(2) . . . . ?
C2 C3 C10 C15 127.84(18) . . . . ?
C15 C10 C11 C12 1.4(3) . . . . ?
C3 C10 C11 C12 -179.93(17) . . . . ?
C10 C11 C12 C13 0.2(3) . . . . ?
C11 C12 C13 C14 -1.3(3) . . . . ?
C12 C13 C14 C15 0.6(3) . . . . ?
C13 C14 C15 C10 1.1(3) . . . . ?
C11 C10 C15 C14 -2.1(3) . . . . ?
C3 C10 C15 C14 179.32(17) . . . . ?
